data_4325206
loop_
_publ_author_name
'Michael L. Singleton'
'Danielle J. Crouthers'
'Robert P. Duttweiler'
'Joseph H. Reibenspies'
'Marcetta Y. Darensbourg'

_publ_section_title
;
 Sulfonated Diiron Complexes as Water-Soluble Models of the
 [Fe-Fe]-Hydrogenase Enzyme Active Site
;
_journal_name_full 'Inorganic Chemistry'
_journal_page_first 5015
_journal_page_last 5026
_journal_paper_doi 10.1021/ic200272x
_journal_volume 50
_journal_year 2011
_chemical_formula_sum 'C26 H45 Fe2 N2 O7 P2 S3'
_chemical_formula_weight 767.46
_chemical_name_systematic
;
 ?
;
_space_group_IT_number 14
_symmetry_cell_setting monoclinic
_symmetry_space_group_name_Hall '-P 2ybc'
_symmetry_space_group_name_H-M 'P 1 21/c 1'
_atom_sites_solution_hydrogens geom
_atom_sites_solution_primary direct
_atom_sites_solution_secondary difmap
_audit_creation_method SHELXL-97
_cell_angle_alpha 90.00
_cell_angle_beta 91.713(2)
_cell_angle_gamma 90.00
_cell_formula_units_Z 4
_cell_length_a 10.311(2)
_cell_length_b 34.159(7)
_cell_length_c 10.437(2)
_cell_measurement_reflns_used 5121
_cell_measurement_temperature 110(2)
_cell_measurement_theta_max 23.63
_cell_measurement_theta_min 2.29
_cell_volume 3674.4(13)
_computing_cell_refinement 'Bruker APEXII'
_computing_data_collection 'Bruker APEXII'
_computing_data_reduction 'Bruker SAINT'
_computing_molecular_graphics 'Bruker SHELXTL'
_computing_publication_material 'Bruker SHELXTL'
_computing_structure_refinement 'SHELXL-97 (Sheldrick, 2008)'
_computing_structure_solution 'SHELXS-97 (Sheldrick, 2008)'
_diffrn_ambient_temperature 110(2)
_diffrn_measured_fraction_theta_full 0.988
_diffrn_measured_fraction_theta_max 0.988
_diffrn_measurement_device_type 'CCD area detector'
_diffrn_measurement_method 'phi and omega scans'
_diffrn_radiation_monochromator graphite
_diffrn_radiation_source 'fine-focus sealed tube'
_diffrn_radiation_type MoK\a
_diffrn_radiation_wavelength 0.71073
_diffrn_reflns_av_R_equivalents 0.0651
_diffrn_reflns_av_sigmaI/netI 0.0477
_diffrn_reflns_limit_h_max 12
_diffrn_reflns_limit_h_min -12
_diffrn_reflns_limit_k_max 40
_diffrn_reflns_limit_k_min -40
_diffrn_reflns_limit_l_max 12
_diffrn_reflns_limit_l_min -12
_diffrn_reflns_number 34475
_diffrn_reflns_theta_full 25.00
_diffrn_reflns_theta_max 25.00
_diffrn_reflns_theta_min 2.29
_exptl_absorpt_coefficient_mu 1.087
_exptl_absorpt_correction_T_max 0.8990
_exptl_absorpt_correction_T_min 0.7426
_exptl_absorpt_correction_type multi-scan
_exptl_absorpt_process_details sadabs
_exptl_crystal_colour red
_exptl_crystal_density_diffrn 1.387
_exptl_crystal_description blocks
_exptl_crystal_F_000 1604
_exptl_crystal_size_max 0.29
_exptl_crystal_size_mid 0.11
_exptl_crystal_size_min 0.10
_refine_diff_density_max 0.700
_refine_diff_density_min -0.696
_refine_diff_density_rms 0.080
_refine_ls_extinction_method none
_refine_ls_goodness_of_fit_ref 1.061
_refine_ls_hydrogen_treatment constr
_refine_ls_matrix_type full
_refine_ls_number_parameters 389
_refine_ls_number_reflns 6396
_refine_ls_number_restraints 0
_refine_ls_restrained_S_all 1.061
_refine_ls_R_factor_all 0.0568
_refine_ls_R_factor_gt 0.0436
_refine_ls_shift/su_max 0.002
_refine_ls_shift/su_mean 0.000
_refine_ls_structure_factor_coef Fsqd
_refine_ls_weighting_details 'calc w=1/[\s^2^(Fo^2^)+(0.0613P)^2^+0.0000P] where P=(Fo^2^+2Fc^2^)/3'
_refine_ls_weighting_scheme calc
_refine_ls_wR_factor_gt 0.1068
_refine_ls_wR_factor_ref 0.1128
_reflns_number_gt 5032
_reflns_number_total 6396
_reflns_threshold_expression >2sigma(I)
_cod_data_source_file ic200272x_si_001.cif
_cod_data_source_block m2
_cod_original_cell_volume 3674.4(12)
_cod_database_code 4325206

loop_
_symmetry_equiv_pos_as_xyz
'x, y, z'
'-x, y+1/2, -z+1/2'
'-x, -y, -z'
'x, -y-1/2, z-1/2'

loop_
_atom_site_label
_atom_site_type_symbol
_atom_site_fract_x
_atom_site_fract_y
_atom_site_fract_z
_atom_site_U_iso_or_equiv
_atom_site_adp_type
_atom_site_occupancy
_atom_site_symmetry_multiplicity
_atom_site_calc_flag
_atom_site_refinement_flags
Fe1 Fe 0.05527(5) 0.335425(14) 0.77367(4) 0.02320(14) Uani 1 1 d .
Fe2 Fe 0.29806(5) 0.314929(13) 0.79063(4) 0.02158(14) Uani 1 1 d .
S1 S 0.16511(8) 0.30556(2) 0.61827(8) 0.02166(19) Uani 1 1 d .
S2 S 0.22482(8) 0.37720(2) 0.78468(8) 0.0228(2) Uani 1 1 d .
S3 S -0.23941(8) 0.47925(2) 0.28263(7) 0.0225(2) Uani 1 1 d .
P1 P -0.07496(9) 0.28438(3) 0.77326(10) 0.0324(2) Uani 1 1 d .
P2 P 0.38921(10) 0.32594(3) 0.98388(9) 0.0292(2) Uani 1 1 d .
O1 O -0.1668(3) 0.37947(7) 0.6686(2) 0.0372(6) Uani 1 1 d .
O3 O -0.0074(3) 0.34851(9) 1.0402(3) 0.0468(7) Uani 1 1 d .
O4 O 0.3119(3) 0.23112(7) 0.8409(2) 0.0353(6) Uani 1 1 d .
O5 O 0.5398(3) 0.32138(9) 0.6557(3) 0.0472(7) Uani 1 1 d .
O6 O -0.3201(2) 0.45561(7) 0.1957(2) 0.0267(5) Uani 1 1 d .
O7 O -0.3105(2) 0.49630(8) 0.3870(2) 0.0371(6) Uani 1 1 d .
O8 O -0.1629(2) 0.50807(7) 0.2159(2) 0.0334(6) Uani 1 1 d .
N1 N 0.1847(3) 0.38106(7) 0.5186(2) 0.0202(6) Uani 1 1 d .
N2 N -0.7160(2) 0.50269(7) 0.1885(2) 0.0175(6) Uani 1 1 d .
C1 C -0.0747(4) 0.36280(11) 0.7054(3) 0.0288(8) Uani 1 1 d .
C3 C 0.0223(3) 0.34341(11) 0.9355(4) 0.0312(8) Uani 1 1 d .
C4 C 0.3026(3) 0.26398(11) 0.8228(3) 0.0276(8) Uani 1 1 d .
C5 C 0.4460(4) 0.31861(10) 0.7117(3) 0.0290(8) Uani 1 1 d .
C7 C 0.2072(3) 0.34064(9) 0.4901(3) 0.0212(7) Uani 1 1 d .
H7A H 0.3000 0.3373 0.4713 0.025 Uiso 1 1 calc R
H7B H 0.1563 0.3338 0.4113 0.025 Uiso 1 1 calc R
C8 C 0.2603(3) 0.39619(9) 0.6234(3) 0.0224(7) Uani 1 1 d .
H8A H 0.3261 0.4152 0.6112 0.027 Uiso 1 1 calc R
C9 C 0.0765(3) 0.40174(9) 0.4678(3) 0.0176(7) Uani 1 1 d .
C10 C 0.0312(3) 0.43504(9) 0.5293(3) 0.0195(7) Uani 1 1 d .
H10A H 0.0679 0.4426 0.6101 0.023 Uiso 1 1 calc R
C11 C -0.0676(3) 0.45707(9) 0.4722(3) 0.0195(7) Uani 1 1 d .
H11A H -0.0973 0.4798 0.5148 0.023 Uiso 1 1 calc R
C12 C -0.1242(3) 0.44688(9) 0.3551(3) 0.0186(7) Uani 1 1 d .
C13 C -0.0829(3) 0.41327(10) 0.2957(3) 0.0221(7) Uani 1 1 d .
H13A H -0.1225 0.4054 0.2164 0.027 Uiso 1 1 calc R
C14 C 0.0162(3) 0.39081(9) 0.3508(3) 0.0221(7) Uani 1 1 d .
H14A H 0.0436 0.3677 0.3088 0.026 Uiso 1 1 calc R
C15 C 0.5103(4) 0.36429(13) 0.9855(4) 0.0456(11) Uani 1 1 d .
H15A H 0.5490 0.3667 1.0720 0.068 Uiso 1 1 calc R
H15B H 0.4694 0.3891 0.9603 0.068 Uiso 1 1 calc R
H15C H 0.5779 0.3578 0.9251 0.068 Uiso 1 1 calc R
C16 C 0.4764(4) 0.28439(11) 1.0533(4) 0.0388(9) Uani 1 1 d .
H16A H 0.5238 0.2927 1.1314 0.058 Uiso 1 1 calc R
H16B H 0.5379 0.2743 0.9915 0.058 Uiso 1 1 calc R
H16C H 0.4146 0.2637 1.0743 0.058 Uiso 1 1 calc R
C17 C 0.2911(4) 0.34126(12) 1.1161(4) 0.0423(10) Uani 1 1 d .
H17A H 0.3466 0.3447 1.1931 0.063 Uiso 1 1 calc R
H17B H 0.2254 0.3213 1.1321 0.063 Uiso 1 1 calc R
H17C H 0.2483 0.3661 1.0945 0.063 Uiso 1 1 calc R
C18 C -0.0057(4) 0.23666(11) 0.8037(4) 0.0401(10) Uani 1 1 d .
H18A H -0.0751 0.2171 0.8042 0.060 Uiso 1 1 calc R
H18B H 0.0407 0.2367 0.8870 0.060 Uiso 1 1 calc R
H18C H 0.0550 0.2302 0.7362 0.060 Uiso 1 1 calc R
C19 C -0.1636(4) 0.27689(13) 0.6225(4) 0.0497(11) Uani 1 1 d .
H19A H -0.2231 0.2547 0.6307 0.075 Uiso 1 1 calc R
H19B H -0.1023 0.2713 0.5548 0.075 Uiso 1 1 calc R
H19C H -0.2131 0.3005 0.6004 0.075 Uiso 1 1 calc R
C20 C -0.2097(4) 0.28833(12) 0.8800(4) 0.0450(10) Uani 1 1 d .
H20A H -0.2630 0.2646 0.8733 0.068 Uiso 1 1 calc R
H20B H -0.2625 0.3112 0.8561 0.068 Uiso 1 1 calc R
H20C H -0.1764 0.2913 0.9684 0.068 Uiso 1 1 calc R
C21 C -0.7243(3) 0.47919(10) 0.3106(3) 0.0256(8) Uani 1 1 d .
H21A H -0.7139 0.4973 0.3844 0.031 Uiso 1 1 calc R
H21B H -0.8121 0.4676 0.3139 0.031 Uiso 1 1 calc R
C22 C -0.6258(4) 0.44685(10) 0.3261(3) 0.0309(8) Uani 1 1 d .
H22A H -0.6383 0.4333 0.4077 0.046 Uiso 1 1 calc R
H22B H -0.5382 0.4580 0.3255 0.046 Uiso 1 1 calc R
H22C H -0.6368 0.4282 0.2553 0.046 Uiso 1 1 calc R
C23 C -0.5858(3) 0.52318(10) 0.1800(3) 0.0287(8) Uani 1 1 d .
H23A H -0.5166 0.5031 0.1819 0.034 Uiso 1 1 calc R
H23B H -0.5829 0.5368 0.0964 0.034 Uiso 1 1 calc R
C24 C -0.5567(4) 0.55253(11) 0.2849(4) 0.0397(10) Uani 1 1 d .
H24A H -0.4707 0.5639 0.2730 0.060 Uiso 1 1 calc R
H24B H -0.5583 0.5394 0.3684 0.060 Uiso 1 1 calc R
H24C H -0.6222 0.5733 0.2815 0.060 Uiso 1 1 calc R
C25 C -0.7279(3) 0.47662(10) 0.0711(3) 0.0249(8) Uani 1 1 d .
H25A H -0.7233 0.4932 -0.0064 0.030 Uiso 1 1 calc R
H25B H -0.6527 0.4586 0.0714 0.030 Uiso 1 1 calc R
C26 C -0.8497(4) 0.45285(10) 0.0618(4) 0.0328(9) Uani 1 1 d .
H26A H -0.8534 0.4388 -0.0200 0.049 Uiso 1 1 calc R
H26B H -0.9251 0.4702 0.0668 0.049 Uiso 1 1 calc R
H26C H -0.8505 0.4340 0.1326 0.049 Uiso 1 1 calc R
C27 C -0.8267(3) 0.53240(10) 0.1903(3) 0.0223(7) Uani 1 1 d .
H27A H -0.9100 0.5180 0.1901 0.027 Uiso 1 1 calc R
H27B H -0.8196 0.5474 0.2714 0.027 Uiso 1 1 calc R
C28 C -0.8307(3) 0.56097(10) 0.0802(3) 0.0279(8) Uani 1 1 d .
H28A H -0.9078 0.5776 0.0858 0.042 Uiso 1 1 calc R
H28B H -0.8341 0.5466 -0.0010 0.042 Uiso 1 1 calc R
H28C H -0.7527 0.5774 0.0843 0.042 Uiso 1 1 calc R

loop_
_atom_site_aniso_label
_atom_site_aniso_U_11
_atom_site_aniso_U_22
_atom_site_aniso_U_33
_atom_site_aniso_U_23
_atom_site_aniso_U_13
_atom_site_aniso_U_12
Fe1 0.0227(3) 0.0240(3) 0.0230(3) -0.0004(2) 0.0023(2) 0.0005(2)
Fe2 0.0227(3) 0.0181(3) 0.0238(3) 0.00244(19) -0.0005(2) 0.0006(2)
S1 0.0246(4) 0.0163(4) 0.0241(4) -0.0002(3) 0.0011(3) -0.0006(3)
S2 0.0282(5) 0.0194(4) 0.0207(4) -0.0008(3) -0.0028(3) 0.0007(3)
S3 0.0238(4) 0.0241(4) 0.0193(4) -0.0005(3) -0.0033(3) 0.0059(4)
P1 0.0275(5) 0.0293(5) 0.0408(6) -0.0019(4) 0.0067(4) -0.0023(4)
P2 0.0331(5) 0.0269(5) 0.0273(5) 0.0041(4) -0.0055(4) 0.0003(4)
O1 0.0296(15) 0.0347(15) 0.0474(16) 0.0046(12) 0.0021(12) 0.0081(12)
O3 0.0521(18) 0.0588(19) 0.0301(16) -0.0034(13) 0.0124(13) 0.0015(15)
O4 0.0455(16) 0.0181(14) 0.0422(15) 0.0059(11) 0.0021(12) 0.0040(11)
O5 0.0270(16) 0.0578(19) 0.0575(19) 0.0169(14) 0.0104(14) 0.0050(13)
O6 0.0232(12) 0.0324(13) 0.0240(12) -0.0007(10) -0.0051(10) 0.0018(10)
O7 0.0365(15) 0.0505(17) 0.0239(13) -0.0091(12) -0.0046(11) 0.0221(13)
O8 0.0380(15) 0.0284(13) 0.0332(14) 0.0105(11) -0.0094(11) -0.0032(11)
N1 0.0251(15) 0.0142(13) 0.0211(14) -0.0024(11) -0.0030(11) 0.0010(11)
N2 0.0163(13) 0.0187(14) 0.0173(13) 0.0006(11) 0.0008(11) 0.0013(11)
C1 0.030(2) 0.027(2) 0.030(2) -0.0029(15) 0.0078(16) -0.0025(17)
C3 0.027(2) 0.033(2) 0.034(2) 0.0007(16) 0.0036(16) 0.0003(16)
C4 0.028(2) 0.029(2) 0.0264(19) 0.0013(15) -0.0003(15) -0.0002(16)
C5 0.029(2) 0.027(2) 0.031(2) 0.0084(15) -0.0003(17) 0.0020(15)
C7 0.0256(18) 0.0178(17) 0.0202(17) 0.0012(13) 0.0001(14) 0.0036(14)
C8 0.0257(18) 0.0230(18) 0.0183(17) 0.0027(14) -0.0022(14) -0.0063(14)
C9 0.0178(16) 0.0162(16) 0.0189(16) 0.0045(13) 0.0023(13) 0.0001(13)
C10 0.0269(18) 0.0176(16) 0.0140(16) -0.0018(13) -0.0018(13) -0.0006(14)
C11 0.0215(17) 0.0180(16) 0.0191(17) 0.0009(13) 0.0006(13) 0.0005(13)
C12 0.0198(17) 0.0207(17) 0.0153(16) 0.0023(13) 0.0015(13) -0.0008(13)
C13 0.0220(17) 0.0293(19) 0.0149(16) -0.0019(14) -0.0022(13) 0.0032(15)
C14 0.0268(19) 0.0208(17) 0.0185(17) -0.0052(13) 0.0012(14) 0.0005(14)
C15 0.050(3) 0.046(3) 0.040(2) 0.0043(19) -0.014(2) -0.010(2)
C16 0.041(2) 0.038(2) 0.037(2) 0.0079(17) -0.0067(18) 0.0059(18)
C17 0.050(3) 0.047(3) 0.028(2) -0.0008(18) -0.0082(18) 0.011(2)
C18 0.035(2) 0.027(2) 0.059(3) -0.0013(18) 0.010(2) -0.0034(17)
C19 0.037(2) 0.054(3) 0.058(3) 0.000(2) -0.004(2) -0.008(2)
C20 0.033(2) 0.043(2) 0.060(3) 0.004(2) 0.012(2) 0.0018(19)
C21 0.0277(19) 0.031(2) 0.0178(17) 0.0043(14) 0.0018(14) 0.0029(15)
C22 0.033(2) 0.032(2) 0.0279(19) 0.0097(16) 0.0048(16) 0.0049(16)
C23 0.0192(18) 0.0275(19) 0.039(2) 0.0056(16) -0.0008(15) -0.0024(15)
C24 0.025(2) 0.034(2) 0.059(3) -0.0057(19) -0.0148(18) -0.0021(17)
C25 0.033(2) 0.0228(18) 0.0190(17) -0.0038(14) 0.0032(14) 0.0047(15)
C26 0.038(2) 0.0262(19) 0.034(2) -0.0105(16) -0.0052(17) -0.0067(16)
C27 0.0179(17) 0.0255(18) 0.0234(18) -0.0038(14) -0.0010(13) 0.0050(14)
C28 0.0265(19) 0.031(2) 0.0257(19) 0.0018(15) -0.0035(15) 0.0049(15)

loop_
_atom_type_symbol
_atom_type_description
_atom_type_scat_dispersion_real
_atom_type_scat_dispersion_imag
_atom_type_scat_source
C C 0.0033 0.0016 'International Tables Vol C Tables 4.2.6.8 and 6.1.1.4'
H H 0.0000 0.0000 'International Tables Vol C Tables 4.2.6.8 and 6.1.1.4'
N N 0.0061 0.0033 'International Tables Vol C Tables 4.2.6.8 and 6.1.1.4'
O O 0.0106 0.0060 'International Tables Vol C Tables 4.2.6.8 and 6.1.1.4'
P P 0.1023 0.0942 'International Tables Vol C Tables 4.2.6.8 and 6.1.1.4'
S S 0.1246 0.1234 'International Tables Vol C Tables 4.2.6.8 and 6.1.1.4'
Fe Fe 0.3463 0.8444 'International Tables Vol C Tables 4.2.6.8 and 6.1.1.4'

loop_
_geom_angle_atom_site_label_1
_geom_angle_atom_site_label_2
_geom_angle_atom_site_label_3
_geom_angle
C3 Fe1 C1 98.01(16)
C3 Fe1 P1 89.38(12)
C1 Fe1 P1 87.88(12)
C3 Fe1 S1 151.72(12)
C1 Fe1 S1 109.97(11)
P1 Fe1 S1 87.68(4)
C3 Fe1 S2 91.42(12)
C1 Fe1 S2 105.26(12)
P1 Fe1 S2 166.58(4)
S1 Fe1 S2 85.27(4)
C3 Fe1 Fe2 100.97(12)
C1 Fe1 Fe2 152.53(11)
P1 Fe1 Fe2 111.89(4)
S1 Fe1 Fe2 54.74(3)
S2 Fe1 Fe2 54.83(3)
C5 Fe2 C4 98.06(16)
C5 Fe2 P2 93.63(12)
C4 Fe2 P2 89.21(11)
C5 Fe2 S1 98.73(12)
C4 Fe2 S1 91.37(11)
P2 Fe2 S1 167.41(4)
C5 Fe2 S2 102.35(12)
C4 Fe2 S2 159.59(12)
P2 Fe2 S2 89.86(4)
S1 Fe2 S2 85.23(3)
C5 Fe2 Fe1 142.68(11)
C4 Fe2 Fe1 107.29(11)
P2 Fe2 Fe1 113.25(3)
S1 Fe2 Fe1 54.69(3)
S2 Fe2 Fe1 54.82(3)
C7 S1 Fe1 111.11(10)
C7 S1 Fe2 109.53(11)
Fe1 S1 Fe2 70.56(3)
C8 S2 Fe1 110.45(11)
C8 S2 Fe2 106.27(11)
Fe1 S2 Fe2 70.35(3)
O8 S3 O7 112.42(16)
O8 S3 O6 112.66(14)
O7 S3 O6 113.43(15)
O8 S3 C12 105.07(15)
O7 S3 C12 106.06(14)
O6 S3 C12 106.41(14)
C18 P1 C20 105.43(19)
C18 P1 C19 102.2(2)
C20 P1 C19 99.7(2)
C18 P1 Fe1 118.51(14)
C20 P1 Fe1 114.75(15)
C19 P1 Fe1 113.88(15)
C15 P2 C17 100.6(2)
C15 P2 C16 103.2(2)
C17 P2 C16 101.70(19)
C15 P2 Fe2 113.74(13)
C17 P2 Fe2 120.47(14)
C16 P2 Fe2 114.71(14)
C9 N1 C8 121.1(3)
C9 N1 C7 122.4(3)
C8 N1 C7 115.0(3)
C21 N2 C25 111.4(2)
C21 N2 C23 111.5(2)
C25 N2 C23 105.9(2)
C21 N2 C27 106.4(2)
C25 N2 C27 111.0(2)
C23 N2 C27 110.9(2)
O1 C1 Fe1 174.2(3)
O3 C3 Fe1 175.8(3)
O4 C4 Fe2 176.4(3)
O5 C5 Fe2 177.2(3)
N1 C7 S1 115.4(2)
N1 C8 S2 117.0(2)
C10 C9 C14 118.1(3)
C10 C9 N1 120.5(3)
C14 C9 N1 121.2(3)
C11 C10 C9 119.8(3)
C12 C11 C10 121.9(3)
C13 C12 C11 118.7(3)
C13 C12 S3 122.6(2)
C11 C12 S3 118.6(2)
C12 C13 C14 120.5(3)
C13 C14 C9 121.0(3)
C22 C21 N2 115.2(3)
C24 C23 N2 114.9(3)
C26 C25 N2 114.7(3)
C28 C27 N2 115.1(3)

loop_
_geom_bond_atom_site_label_1
_geom_bond_atom_site_label_2
_geom_bond_distance
Fe1 C3 1.754(4)
Fe1 C1 1.767(4)
Fe1 P1 2.2008(11)
Fe1 S1 2.2503(10)
Fe1 S2 2.2568(10)
Fe1 Fe2 2.6004(8)
Fe2 C5 1.760(4)
Fe2 C4 1.773(4)
Fe2 P2 2.2316(11)
Fe2 S1 2.2517(10)
Fe2 S2 2.2573(10)
S1 C7 1.857(3)
S2 C8 1.851(3)
S3 O8 1.452(3)
S3 O7 1.452(2)
S3 O6 1.457(2)
S3 C12 1.776(3)
P1 C18 1.804(4)
P1 C20 1.812(4)
P1 C19 1.814(4)
P2 C15 1.809(4)
P2 C17 1.812(4)
P2 C16 1.819(4)
O1 C1 1.162(4)
O3 C3 1.157(4)
O4 C4 1.142(4)
O5 C5 1.148(4)
N1 C9 1.410(4)
N1 C8 1.422(4)
N1 C7 1.433(4)
N2 C21 1.511(4)
N2 C25 1.516(4)
N2 C23 1.519(4)
N2 C27 1.527(4)
C9 C10 1.393(4)
C9 C14 1.404(4)
C10 C11 1.387(4)
C11 C12 1.383(4)
C12 C13 1.379(4)
C13 C14 1.389(4)
C21 C22 1.506(5)
C23 C24 1.508(5)
C25 C26 1.496(5)
C27 C28 1.507(5)

loop_
_geom_torsion_atom_site_label_1
_geom_torsion_atom_site_label_2
_geom_torsion_atom_site_label_3
_geom_torsion_atom_site_label_4
_geom_torsion
C3 Fe1 Fe2 C5 -144.4(2)
C1 Fe1 Fe2 C5 -11.5(3)
P1 Fe1 Fe2 C5 121.8(2)
S1 Fe1 Fe2 C5 51.5(2)
S2 Fe1 Fe2 C5 -60.5(2)
C3 Fe1 Fe2 C4 85.01(17)
C1 Fe1 Fe2 C4 -142.1(3)
P1 Fe1 Fe2 C4 -8.78(12)
S1 Fe1 Fe2 C4 -79.06(12)
S2 Fe1 Fe2 C4 168.95(12)
C3 Fe1 Fe2 P2 -11.77(13)
C1 Fe1 Fe2 P2 121.1(3)
P1 Fe1 Fe2 P2 -105.56(4)
S1 Fe1 Fe2 P2 -175.84(4)
S2 Fe1 Fe2 P2 72.17(4)
C3 Fe1 Fe2 S1 164.07(13)
C1 Fe1 Fe2 S1 -63.1(3)
P1 Fe1 Fe2 S1 70.28(4)
S2 Fe1 Fe2 S1 -111.99(4)
C3 Fe1 Fe2 S2 -83.94(12)
C1 Fe1 Fe2 S2 48.9(2)
P1 Fe1 Fe2 S2 -177.73(4)
S1 Fe1 Fe2 S2 111.99(4)
C3 Fe1 S1 C7 -138.8(3)
C1 Fe1 S1 C7 49.94(17)
P1 Fe1 S1 C7 136.84(12)
S2 Fe1 S1 C7 -54.59(12)
Fe2 Fe1 S1 C7 -104.11(12)
C3 Fe1 S1 Fe2 -34.7(3)
C1 Fe1 S1 Fe2 154.05(12)
P1 Fe1 S1 Fe2 -119.05(4)
S2 Fe1 S1 Fe2 49.52(3)
C5 Fe2 S1 C7 -45.03(16)
C4 Fe2 S1 C7 -143.40(15)
P2 Fe2 S1 C7 124.1(2)
S2 Fe2 S1 C7 56.76(11)
Fe1 Fe2 S1 C7 106.27(11)
C5 Fe2 S1 Fe1 -151.29(12)
C4 Fe2 S1 Fe1 110.33(11)
P2 Fe2 S1 Fe1 17.83(18)
S2 Fe2 S1 Fe1 -49.51(3)
C3 Fe1 S2 C8 -156.95(17)
C1 Fe1 S2 C8 -58.25(16)
P1 Fe1 S2 C8 109.7(2)
S1 Fe1 S2 C8 51.18(12)
Fe2 Fe1 S2 C8 100.62(12)
C3 Fe1 S2 Fe2 102.43(12)
C1 Fe1 S2 Fe2 -158.87(11)
P1 Fe1 S2 Fe2 9.11(18)
S1 Fe1 S2 Fe2 -49.44(3)
C5 Fe2 S2 C8 40.92(16)
C4 Fe2 S2 C8 -138.0(3)
P2 Fe2 S2 C8 134.61(11)
S1 Fe2 S2 C8 -56.99(11)
Fe1 Fe2 S2 C8 -106.39(11)
C5 Fe2 S2 Fe1 147.32(12)
C4 Fe2 S2 Fe1 -31.6(3)
P2 Fe2 S2 Fe1 -118.99(3)
S1 Fe2 S2 Fe1 49.40(3)
C3 Fe1 P1 C18 -94.1(2)
C1 Fe1 P1 C18 167.83(19)
S1 Fe1 P1 C18 57.73(16)
S2 Fe1 P1 C18 -0.6(3)
Fe2 Fe1 P1 C18 7.44(16)
C3 Fe1 P1 C20 31.6(2)
C1 Fe1 P1 C20 -66.46(19)
S1 Fe1 P1 C20 -176.55(16)
S2 Fe1 P1 C20 125.1(2)
Fe2 Fe1 P1 C20 133.16(16)
C3 Fe1 P1 C19 145.6(2)
C1 Fe1 P1 C19 47.6(2)
S1 Fe1 P1 C19 -62.52(16)
S2 Fe1 P1 C19 -120.8(2)
Fe2 Fe1 P1 C19 -112.81(16)
C5 Fe2 P2 C15 41.9(2)
C4 Fe2 P2 C15 139.9(2)
S1 Fe2 P2 C15 -127.4(2)
S2 Fe2 P2 C15 -60.50(17)
Fe1 Fe2 P2 C15 -111.58(17)
C5 Fe2 P2 C17 161.4(2)
C4 Fe2 P2 C17 -100.6(2)
S1 Fe2 P2 C17 -7.8(3)
S2 Fe2 P2 C17 59.02(17)
Fe1 Fe2 P2 C17 7.93(17)
C5 Fe2 P2 C16 -76.63(19)
C4 Fe2 P2 C16 21.40(19)
S1 Fe2 P2 C16 114.1(2)
S2 Fe2 P2 C16 -179.00(15)
Fe1 Fe2 P2 C16 129.92(15)
C3 Fe1 C1 O1 -41(3)
P1 Fe1 C1 O1 48(3)
S1 Fe1 C1 O1 135(3)
S2 Fe1 C1 O1 -135(3)
Fe2 Fe1 C1 O1 -174(3)
C1 Fe1 C3 O3 38(5)
P1 Fe1 C3 O3 -50(5)
S1 Fe1 C3 O3 -134(4)
S2 Fe1 C3 O3 143(5)
Fe2 Fe1 C3 O3 -162(5)
C5 Fe2 C4 O4 4(5)
P2 Fe2 C4 O4 -89(5)
S1 Fe2 C4 O4 103(5)
S2 Fe2 C4 O4 -177(5)
Fe1 Fe2 C4 O4 157(5)
C4 Fe2 C5 O5 114(7)
P2 Fe2 C5 O5 -157(7)
S1 Fe2 C5 O5 21(7)
S2 Fe2 C5 O5 -66(7)
Fe1 Fe2 C5 O5 -19(7)
C9 N1 C7 S1 -102.5(3)
C8 N1 C7 S1 63.4(3)
Fe1 S1 C7 N1 10.2(3)
Fe2 S1 C7 N1 -65.9(2)
C9 N1 C8 S2 98.1(3)
C7 N1 C8 S2 -68.0(3)
Fe1 S2 C8 N1 -3.2(3)
Fe2 S2 C8 N1 71.4(2)
C8 N1 C9 C10 -8.2(4)
C7 N1 C9 C10 156.8(3)
C8 N1 C9 C14 168.1(3)
C7 N1 C9 C14 -26.8(4)
C14 C9 C10 C11 -2.3(5)
N1 C9 C10 C11 174.1(3)
C9 C10 C11 C12 0.4(5)
C10 C11 C12 C13 1.7(5)
C10 C11 C12 S3 -174.3(2)
O8 S3 C12 C13 -92.1(3)
O7 S3 C12 C13 148.7(3)
O6 S3 C12 C13 27.6(3)
O8 S3 C12 C11 83.8(3)
O7 S3 C12 C11 -35.5(3)
O6 S3 C12 C11 -156.5(2)
C11 C12 C13 C14 -1.9(5)
S3 C12 C13 C14 173.9(2)
C12 C13 C14 C9 0.0(5)
C10 C9 C14 C13 2.1(5)
N1 C9 C14 C13 -174.3(3)
C25 N2 C21 C22 56.8(4)
C23 N2 C21 C22 -61.2(4)
C27 N2 C21 C22 177.8(3)
C21 N2 C23 C24 -61.8(4)
C25 N2 C23 C24 176.9(3)
C27 N2 C23 C24 56.5(4)
C21 N2 C25 C26 57.5(4)
C23 N2 C25 C26 178.8(3)
C27 N2 C25 C26 -60.8(3)
C21 N2 C27 C28 176.0(3)
C25 N2 C27 C28 -62.8(3)
C23 N2 C27 C28 54.6(3)
